data_4342515
loop_
_publ_author_name
'Lemon, Christopher M.'
'Halbach, Robert L.'
'Huynh, Michael'
'Nocera, Daniel G.'

_publ_section_title
;
 Photophysical Properties of \b-Substituted Free-Base Corroles.
;
_journal_issue 6
_journal_name_full 'Inorganic chemistry'
_journal_page_first 2713
_journal_page_last 2725
_journal_paper_doi 10.1021/ic502860g
_journal_volume 54
_journal_year 2015
_chemical_formula_sum 'C91 H53 Br8 F20 N9 O7'
_chemical_formula_weight 2403.63
_chemical_name_systematic
;
 ? 
;
_space_group_crystal_system triclinic
_space_group_IT_number 2
_space_group_name_Hall '-P 1'
_space_group_name_H-M_alt 'P -1'
_symmetry_space_group_name_Hall '-P 1'
_symmetry_space_group_name_H-M 'P -1'
_atom_sites_solution_hydrogens geom
_atom_sites_solution_primary direct
_atom_sites_solution_secondary difmap
_audit_creation_date 2014-01-23
_audit_creation_method
;
Olex2 1.2
(compiled 2013.12.10 svn.r2850 for OlexSys, GUI svn.r4736)
;
_cell_angle_alpha 68.062(4)
_cell_angle_beta 80.632(5)
_cell_angle_gamma 80.816(5)
_cell_formula_units_Z 2
_cell_length_a 14.016(3)
_cell_length_b 16.678(4)
_cell_length_c 20.834(5)
_cell_measurement_reflns_used 9826
_cell_measurement_temperature 100(2)
_cell_measurement_theta_max 27.91
_cell_measurement_theta_min 2.801
_cell_volume 4431.2(18)
_computing_cell_refinement 'SAINT 7.46A (Bruker-AXS, 2009)'
_computing_data_collection 'APEX2 v2009.3.0 (Bruker-AXS, 2009)'
_computing_data_reduction 'SAINT 7.46A (Bruker-AXS, 2009)'
_computing_molecular_graphics 'Bruker SHELXTL (Sheldrick, 2008)'
_computing_publication_material 'Bruker SHELXTL (Sheldrick, 2008)'
_computing_structure_refinement 'XL (Sheldrick, 2008)'
_computing_structure_solution 'SHELXS-97 (Sheldrick, 2008)'
_diffrn_ambient_temperature 99.98
_diffrn_measured_fraction_theta_full 0.999
_diffrn_measured_fraction_theta_max 0.999
_diffrn_measurement_device_type 'Bruker APEX-II CCD'
_diffrn_measurement_method '\f and \w scans'
_diffrn_radiation_monochromator graphite
_diffrn_radiation_type MoK\a
_diffrn_radiation_wavelength 0.71073
_diffrn_reflns_av_R_equivalents 0.0660
_diffrn_reflns_av_unetI/netI 0.0709
_diffrn_reflns_limit_h_max 17
_diffrn_reflns_limit_h_min -17
_diffrn_reflns_limit_k_max 20
_diffrn_reflns_limit_k_min -20
_diffrn_reflns_limit_l_max 26
_diffrn_reflns_limit_l_min -26
_diffrn_reflns_number 72538
_diffrn_reflns_theta_full 26.37
_diffrn_reflns_theta_max 26.37
_diffrn_reflns_theta_min 1.72
_diffrn_source 'fine-focus sealed tube'
_diffrn_standards_number 0
_exptl_absorpt_coefficient_mu 3.724
_exptl_absorpt_correction_T_max 0.000
_exptl_absorpt_correction_T_min 0.000
_exptl_absorpt_correction_type multi-scan
_exptl_absorpt_process_details
;
SADABS-2012/1 (Bruker,2012) was used for absorption correction.
wR2(int) was 0.1416 before and 0.0570 after correction.
The Ratio of minimum to maximum transmission is 0.3277.
The \l/2 correction factor is 0.0015.
;
_exptl_crystal_colour purple
_exptl_crystal_density_diffrn 1.801
_exptl_crystal_density_method 'not measured'
_exptl_crystal_description Block
_exptl_crystal_F_000 2356
_exptl_crystal_size_max 1.351
_exptl_crystal_size_mid 0.952
_exptl_crystal_size_min 0.822
_platon_squeeze_details
;
One molecule of pentane removed by SQUEEZE
;
_refine_diff_density_max 2.020
_refine_diff_density_min -1.080
_refine_diff_density_rms 0.118
_refine_ls_extinction_method none
_refine_ls_goodness_of_fit_ref 1.052
_refine_ls_hydrogen_treatment mixed
_refine_ls_matrix_type full
_refine_ls_number_parameters 1243
_refine_ls_number_reflns 18100
_refine_ls_number_restraints 1214
_refine_ls_restrained_S_all 1.023
_refine_ls_R_factor_all 0.0856
_refine_ls_R_factor_gt 0.0557
_refine_ls_shift/su_max 0.001
_refine_ls_shift/su_mean 0.000
_refine_ls_structure_factor_coef Fsqd
_refine_ls_weighting_details 'calc w=1/[\s^2^(Fo^2^)+(0.0476P)^2^+7.1287P] where P=(Fo^2^+2Fc^2^)/3'
_refine_ls_weighting_scheme calc
_refine_ls_wR_factor_gt 0.1070
_refine_ls_wR_factor_ref 0.1144
_reflns_number_gt 13040
_reflns_number_total 18124
_reflns_threshold_expression >2sigma(I)
_cod_data_source_file ic502860g_si_002.cif
_cod_data_source_block 6
_cod_depositor_comments 'Adding full bibliography for 4342513--4342515.cif.'
_cod_database_code 4342515
_olex2_refinement_description
;
1. Fixed Uiso
 At 1.2 times of:
  All C(H) groups, All C(H,H) groups
 At 1.5 times of:
  All C(H,H,H) groups
2. Rigid bond restraints
 All non-hydrogen atoms
 with sigma for 1-2 distances of 0.01 and sigma for 1-3 distances of 0.01
3. Uiso/Uaniso restraints and constraints
All non-hydrogen atoms have similar U: within 1.7A with sigma of 0.04 and sigma
for terminal atoms of 0.08
4.a Secondary CH2 refined with riding coordinates:
 C03G(H03K,H03L), C03H(H03M,H03N), C03I(H03O,H03P), C03K(H03Q,H03R), C03N(H03S,
 H03T), C03O(H03U,H03V), C03S(H03W,H03X), C03J(H03Y,H), C03M(H03Z,HA), C03R(H03,
 HB), C03T(H0AA,HC)
4.b Aromatic/amide H refined with riding coordinates:
 C02D(H02D), C02P(H02P), C02U(H02U), C03B(H03B), C018(H018), C022(H022),
 C030(H030), C035(H035), C01D(H01D), C01J(H01J), C01L(H01L), C01S(H01S),
 C01U(H01U), C01Z(H01Z), C02C(H02C), C023(H023)
4.c Idealised Me refined as rotating group:
 C03L(H03A,H03C,H03D), C037(H03E,H03F,H03G), C03F(H03H,H03I,H03J)
;

loop_
_space_group_symop_id
_space_group_symop_operation_xyz
1 'x, y, z'
2 '-x, -y, -z'

loop_
_atom_site_label
_atom_site_type_symbol
_atom_site_fract_x
_atom_site_fract_y
_atom_site_fract_z
_atom_site_U_iso_or_equiv
_atom_site_adp_type
_atom_site_occupancy
_atom_site_symmetry_multiplicity
_atom_site_calc_flag
_atom_site_refinement_flags_posn
_atom_site_refinement_flags_adp
H00Y H 0.251(4) 0.047(3) 0.568(3) 0.025(15) Uiso 1 1 d . .
C01A C 0.2588(3) -0.1804(3) 0.5713(2) 0.0155(9) Uani 1 1 d . U
C01B C 0.1995(3) -0.1525(3) 0.7712(2) 0.0166(9) Uani 1 1 d . U
C01E C 0.1515(3) -0.1049(3) 0.8734(2) 0.0206(10) Uani 1 1 d . U
C01F C 0.2255(3) -0.2397(3) 0.6370(2) 0.0151(9) Uani 1 1 d . U
C01I C 0.3463(3) 0.2479(3) 0.5925(2) 0.0179(9) Uani 1 1 d . U
C01M C 0.2125(3) -0.2217(3) 0.6983(2) 0.0173(9) Uani 1 1 d . U
C01N C 0.3417(3) 0.1290(3) 0.5473(2) 0.0152(9) Uani 1 1 d . U
C01V C 0.3135(3) -0.0518(3) 0.5019(2) 0.0183(9) Uani 1 1 d . U
C02A C 0.4314(4) 0.2635(3) 0.6071(3) 0.0264(11) Uani 1 1 d . U
C02B C 0.2274(3) -0.0045(3) 0.7633(2) 0.0200(10) Uani 1 1 d . U
C02D C 0.1593(3) -0.2342(3) 0.8090(2) 0.0198(10) Uani 1 1 d . U
H02D H 0.1321 -0.2540 0.8564 0.024 Uiso 1 1 calc R .
C02K C 0.1976(3) -0.0869(3) 0.7998(2) 0.0187(9) Uani 1 1 d . U
C02N C 0.2810(4) 0.3203(3) 0.5641(2) 0.0234(10) Uani 1 1 d . U
C02P C 0.0160(4) -0.0767(3) 0.9520(2) 0.0270(11) Uani 1 1 d . U
H02P H -0.0452 -0.0454 0.9592 0.032 Uiso 1 1 calc R .
C02Q C 0.0018(4) -0.1512(3) 1.0784(2) 0.0287(11) Uani 1 1 d . U
C02R C 0.1063(3) -0.3392(3) 0.6403(2) 0.0243(10) Uani 1 1 d . U
C02U C 0.2595(3) 0.1346(3) 0.7305(2) 0.0242(10) Uani 1 1 d . U
H02U H 0.2652 0.1902 0.7315 0.029 Uiso 1 1 calc R .
C02W C 0.1998(3) -0.3260(3) 0.6436(2) 0.0178(9) Uani 1 1 d . U
C02X C 0.3021(4) 0.4037(3) 0.5489(2) 0.0281(11) Uani 1 1 d . U
C02Z C 0.2682(3) -0.3987(3) 0.6587(2) 0.0212(10) Uani 1 1 d . U
C03B C 0.1463(4) -0.1842(3) 0.9978(2) 0.0334(12) Uani 1 1 d . U
H03B H 0.1750 -0.2270 1.0364 0.040 Uiso 1 1 calc R .
C03C C 0.4552(4) 0.3475(3) 0.5909(3) 0.0304(11) Uani 1 1 d . U
C03D C 0.1499(4) -0.4910(3) 0.6672(2) 0.0301(11) Uani 1 1 d . U
C03L C -0.0018(5) -0.2198(5) 1.2002(3) 0.067(2) Uani 1 1 d . U
H03A H -0.0612 -0.2466 1.2052 0.101 Uiso 1 1 calc GR .
H03C H -0.0189 -0.1635 1.2061 0.101 Uiso 1 1 calc GR .
H03D H 0.0397 -0.2579 1.2357 0.101 Uiso 1 1 calc GR .
C017 C 0.3047(3) -0.0982(3) 0.4591(2) 0.0197(10) Uani 1 1 d . U
C018 C 0.1677(3) -0.2767(3) 0.7649(2) 0.0176(9) Uani 1 1 d . U
H018 H 0.1480 -0.3325 0.7752 0.021 Uiso 1 1 calc R .
C019 C 0.2724(3) -0.1772(3) 0.5015(2) 0.0190(9) Uani 1 1 d . U
C021 C 0.3232(3) 0.1587(3) 0.6041(2) 0.0186(9) Uani 1 1 d . U
C022 C 0.0620(3) -0.0604(3) 0.8857(2) 0.0247(10) Uani 1 1 d . U
H022 H 0.0321 -0.0180 0.8475 0.030 Uiso 1 1 calc R .
C025 C 0.4033(3) 0.1520(3) 0.4841(2) 0.0180(9) Uani 1 1 d . U
C026 C 0.2858(3) 0.1092(3) 0.6710(2) 0.0198(10) Uani 1 1 d . U
C028 C 0.3376(3) 0.0310(3) 0.4952(2) 0.0176(9) Uani 1 1 d . U
C029 C 0.4018(3) 0.0906(3) 0.4528(2) 0.0169(9) Uani 1 1 d . U
C030 C 0.1934(4) -0.1679(3) 0.9304(2) 0.0290(11) Uani 1 1 d . U
H030 H 0.2541 -0.1997 0.9233 0.035 Uiso 1 1 calc R .
C031 C 0.0577(3) -0.1378(3) 1.0083(2) 0.0239(10) Uani 1 1 d . U
C032 C 0.0806(4) -0.4210(3) 0.6518(3) 0.0305(11) Uani 1 1 d . U
C033 C 0.3894(4) 0.4168(3) 0.5616(3) 0.0292(11) Uani 1 1 d . U
C035 C 0.2251(3) 0.0670(3) 0.7853(2) 0.0233(10) Uani 1 1 d . U
H035 H 0.2031 0.0674 0.8308 0.028 Uiso 1 1 calc R .
C036 C 0.2440(4) -0.4809(3) 0.6709(2) 0.0256(10) Uani 1 1 d . U
N00S N 0.2322(3) -0.1462(2) 0.70436(18) 0.0175(8) Uani 1 1 d . U
N00Y N 0.3018(3) 0.0567(2) 0.5512(2) 0.0188(8) Uani 1 1 d . U
N012 N 0.2843(3) -0.1039(2) 0.5680(2) 0.0196(9) Uani 1 1 d . U
N013 N 0.2659(3) 0.0239(3) 0.6945(2) 0.0207(9) Uani 1 1 d . U
O00V O -0.0774(3) -0.1159(2) 1.08761(17) 0.0324(8) Uani 1 1 d . U
O01C O 0.0507(3) -0.2070(3) 1.13063(18) 0.0528(11) Uani 1 1 d . U
F00E F 0.3604(2) -0.38996(17) 0.66205(15) 0.0326(7) Uani 1 1 d . U
F00G F 0.0368(2) -0.27098(18) 0.62618(17) 0.0391(8) Uani 1 1 d . U
F00I F 0.3110(2) -0.55027(17) 0.68877(15) 0.0401(8) Uani 1 1 d . U
F00J F 0.1946(2) 0.30951(18) 0.55171(16) 0.0382(7) Uani 1 1 d . U
F00K F 0.4102(2) 0.49819(18) 0.54786(17) 0.0482(9) Uani 1 1 d . U
F00L F 0.1270(2) -0.57057(18) 0.67919(16) 0.0455(8) Uani 1 1 d . U
F00M F 0.4976(2) 0.19649(19) 0.63536(18) 0.0481(9) Uani 1 1 d . U
F00O F 0.2358(2) 0.47192(18) 0.52415(17) 0.0521(9) Uani 1 1 d . U
F00Q F -0.0109(2) -0.4301(2) 0.64888(18) 0.0503(9) Uani 1 1 d . U
F00U F 0.5404(2) 0.3591(2) 0.60479(19) 0.0530(9) Uani 1 1 d . U
Br01 Br 0.48101(3) 0.24330(3) 0.44715(2) 0.02449(11) Uani 1 1 d . U
Br03 Br 0.48343(3) 0.08336(3) 0.37473(2) 0.02543(12) Uani 1 1 d . U
Br07 Br 0.31913(4) -0.05706(3) 0.36158(2) 0.03013(13) Uani 1 1 d . U
Br08 Br 0.25033(5) -0.26338(3) 0.47066(3) 0.03891(15) Uani 1 1 d . U
H00Z H 0.588(4) 0.722(3) -0.084(2) 0.025(14) Uiso 1 1 d . .
C01D C 0.3157(3) 0.5443(3) 0.1118(2) 0.0198(10) Uani 1 1 d . U
H01D H 0.2846 0.5234 0.1581 0.024 Uiso 1 1 calc R .
C01G C 0.5234(3) 0.6727(3) 0.1003(2) 0.0180(9) Uani 1 1 d . U
C01H C 0.3548(3) 0.5780(3) -0.0732(2) 0.0162(9) Uani 1 1 d . U
C01J C 0.1763(3) 0.5694(3) -0.0615(2) 0.0163(9) Uani 1 1 d . U
H01J H 0.1670 0.6035 -0.0328 0.020 Uiso 1 1 calc R .
C01K C 0.3556(3) 0.5710(3) -0.0034(2) 0.0167(9) Uani 1 1 d . U
C01L C 0.5021(3) 0.6795(3) -0.2362(2) 0.0185(9) Uani 1 1 d . U
H01L H 0.5152 0.7053 -0.2853 0.022 Uiso 1 1 calc R .
C01O C 0.5678(3) 0.6685(3) -0.1872(2) 0.0149(9) Uani 1 1 d . U
C01P C 0.2700(3) 0.5485(3) -0.0894(2) 0.0148(9) Uani 1 1 d . U
C01Q C 0.7760(3) 0.6784(3) -0.3730(2) 0.0217(10) Uani 1 1 d . U
C01R C 0.3913(3) 0.5993(3) 0.0882(2) 0.0187(9) Uani 1 1 d . U
C01S C 0.0970(3) 0.5413(3) -0.0748(2) 0.0192(9) Uani 1 1 d . U
H01S H 0.0340 0.5553 -0.0544 0.023 Uiso 1 1 calc R .
C01T C 0.8158(3) 0.7557(3) -0.4047(2) 0.0211(10) Uani 1 1 d . U
C01U C 0.2803(3) 0.4986(3) -0.1320(2) 0.0190(9) Uani 1 1 d . U
H01U H 0.3434 0.4828 -0.1513 0.023 Uiso 1 1 calc R .
C01W C 0.7070(3) 0.7037(3) -0.1473(2) 0.0164(9) Uani 1 1 d . U
C01X C 0.7066(3) 0.7155(3) -0.0414(2) 0.0179(9) Uani 1 1 d . U
C01Z C 0.2000(3) 0.4721(3) -0.1464(2) 0.0185(9) Uani 1 1 d . U
H01Z H 0.2083 0.4395 -0.1762 0.022 Uiso 1 1 calc R .
C02C C 0.2949(3) 0.5261(3) 0.0572(2) 0.0187(9) Uani 1 1 d . U
H02C H 0.2479 0.4897 0.0593 0.022 Uiso 1 1 calc R .
C02E C 0.8029(3) 0.7141(3) -0.0731(2) 0.0168(9) Uani 1 1 d . U
C02F C 0.1076(3) 0.4928(3) -0.1174(2) 0.0195(9) Uani 1 1 d . U
C02G C 0.7517(3) 0.7947(3) -0.3063(2) 0.0173(9) Uani 1 1 d . U
C02H C 0.7253(3) 0.6596(3) -0.3074(2) 0.0197(10) Uani 1 1 d . U
C02I C 0.8038(3) 0.8142(3) -0.3711(2) 0.0208(10) Uani 1 1 d . U
C02J C 0.7116(3) 0.7169(3) -0.2714(2) 0.0157(9) Uani 1 1 d . U
C02M C 0.8028(3) 0.7060(3) -0.1370(2) 0.0162(9) Uani 1 1 d . U
C02O C 0.6523(3) 0.7090(3) 0.0249(2) 0.0163(9) Uani 1 1 d . U
C02S C 0.3910(3) 0.6220(3) 0.1981(2) 0.0182(9) Uani 1 1 d . U
C02T C 0.0166(3) 0.4667(3) -0.1290(2) 0.0230(10) Uani 1 1 d . U
C02V C 0.4269(3) 0.5589(3) 0.2566(2) 0.0188(9) Uani 1 1 d . U
C02Y C 0.3833(4) 0.5477(3) 0.3231(2) 0.0234(10) Uani 1 1 d . U
C03E C 0.2677(4) 0.6683(4) 0.2760(3) 0.0409(14) Uani 1 1 d . U
C014 C 0.4261(3) 0.6141(3) -0.1285(2) 0.0154(9) Uani 1 1 d . U
C020 C 0.6611(3) 0.6942(3) -0.1997(2) 0.0164(9) Uani 1 1 d . U
C023 C 0.4178(3) 0.6473(3) -0.2015(2) 0.0171(9) Uani 1 1 d . U
H023 H 0.3625 0.6468 -0.2223 0.020 Uiso 1 1 calc R .
C024 C 0.4375(3) 0.6328(3) 0.1263(2) 0.0174(9) Uani 1 1 d . U
C027 C 0.5813(3) 0.7134(3) 0.1281(2) 0.0180(9) Uani 1 1 d . U
C034 C 0.6620(3) 0.7354(3) 0.0814(2) 0.0177(9) Uani 1 1 d . U
C037 C -0.0641(4) 0.4306(5) -0.2024(3) 0.0516(17) Uani 1 1 d . U
H03E H -0.0521 0.4161 -0.2447 0.077 Uiso 1 1 calc GR .
H03F H -0.1120 0.4819 -0.2093 0.077 Uiso 1 1 calc GR .
H03G H -0.0891 0.3815 -0.1632 0.077 Uiso 1 1 calc GR .
C038 C 0.3099(4) 0.6755(3) 0.2104(2) 0.0332(12) Uani 1 1 d . U
C039 C 0.3045(4) 0.6029(3) 0.3327(2) 0.0311(11) Uani 1 1 d . U
N00R N 0.5175(3) 0.6288(2) -0.12222(19) 0.0153(8) Uani 1 1 d . U
N00W N 0.4146(3) 0.6124(3) 0.0184(2) 0.0195(8) Uani 1 1 d . U
N00Z N 0.6518(3) 0.7094(2) -0.08775(18) 0.0172(8) Uani 1 1 d . U
N010 N 0.5694(3) 0.6733(2) 0.03715(18) 0.0181(8) Uani 1 1 d . U
O00T O 0.0261(2) 0.4488(2) -0.18760(17) 0.0347(9) Uani 1 1 d . U
O011 O -0.0577(2) 0.4630(3) -0.09101(18) 0.0389(9) Uani 1 1 d . U
F00A F 0.7417(2) 0.85408(15) -0.27555(13) 0.0265(6) Uani 1 1 d . U
F00B F 0.8435(2) 0.88921(16) -0.40190(13) 0.0318(7) Uani 1 1 d . U
F00C F 0.8671(2) 0.77439(19) -0.46799(13) 0.0356(7) Uani 1 1 d . U
F00D F 0.4180(2) 0.48348(17) 0.37817(14) 0.0411(8) Uani 1 1 d . U
F00F F 0.5053(2) 0.50532(18) 0.24849(14) 0.0370(7) Uani 1 1 d . U
F00H F 0.7881(2) 0.61909(18) -0.40420(14) 0.0372(7) Uani 1 1 d . U
F00N F 0.2631(2) 0.5956(2) 0.39706(14) 0.0473(8) Uani 1 1 d . U
F00P F 0.2719(3) 0.7405(2) 0.15517(16) 0.0598(10) Uani 1 1 d . U
F009 F 0.69258(19) 0.58096(16) -0.27749(13) 0.0269(6) Uani 1 1 d . U
F016 F 0.1909(3) 0.7248(3) 0.28512(19) 0.0809(14) Uani 1 1 d . U
Br02 Br 0.55180(4) 0.73853(3) 0.21056(2) 0.02692(12) Uani 1 1 d . U
Br04 Br 0.91420(3) 0.71481(3) -0.03431(2) 0.02468(11) Uani 1 1 d . U
Br05 Br 0.75897(3) 0.79444(3) 0.08969(2) 0.02602(12) Uani 1 1 d . U
Br06 Br 0.91564(3) 0.69611(3) -0.19689(2) 0.02704(12) Uani 1 1 d . U
C03A C 0.4414(3) 0.8591(3) -0.0829(3) 0.0303(11) Uani 1 1 d . U
C03F C 0.4749(4) 0.9397(4) -0.2076(3) 0.0492(15) Uani 1 1 d . U
H03H H 0.5410 0.9570 -0.2219 0.074 Uiso 1 1 calc GR .
H03I H 0.4303 0.9827 -0.2384 0.074 Uiso 1 1 calc GR .
H03J H 0.4739 0.8826 -0.2106 0.074 Uiso 1 1 calc GR .
C03G C 0.4179(4) 0.8775(3) -0.0164(3) 0.0410(13) Uani 1 1 d . U
H03K H 0.4763 0.8643 0.0084 0.049 Uiso 1 1 calc R .
H03L H 0.3662 0.8430 0.0147 0.049 Uiso 1 1 calc R .
C03H C 0.4323(5) 1.0099(4) -0.1158(3) 0.0484(15) Uani 1 1 d . U
H03M H 0.3901 1.0584 -0.1457 0.058 Uiso 1 1 calc R .
H03N H 0.4956 1.0302 -0.1175 0.058 Uiso 1 1 calc R .
C03I C 0.3834(5) 0.9742(4) -0.0407(3) 0.0556(17) Uani 1 1 d . U
H03O H 0.4042 1.0017 -0.0113 0.067 Uiso 1 1 calc R .
H03P H 0.3117 0.9843 -0.0393 0.067 Uiso 1 1 calc R .
N02L N 0.4449(3) 0.9351(3) -0.1365(2) 0.0371(11) Uani 1 1 d . U
O00X O 0.4544(2) 0.7879(2) -0.08914(18) 0.0313(8) Uani 1 1 d . U
C03K C 0.0448(6) 0.1048(6) 0.6226(5) 0.096(3) Uani 1 1 d . U
H03Q H 0.0823 0.1224 0.6506 0.115 Uiso 1 1 calc R .
H03R H 0.0277 0.1568 0.5819 0.115 Uiso 1 1 calc R .
C03N C 0.0417(5) -0.0125(6) 0.5972(6) 0.104(3) Uani 1 1 d . U
H03S H 0.0741 -0.0695 0.5965 0.125 Uiso 1 1 calc R .
H03T H 0.0021 0.0153 0.5577 0.125 Uiso 1 1 calc R .
C03O C -0.0332(9) 0.0757(7) 0.6595(8) 0.190(6) Uani 1 1 d . U
H03U H -0.0899 0.1042 0.6334 0.228 Uiso 1 1 calc R .
H03V H -0.0429 0.0888 0.7029 0.228 Uiso 1 1 calc R .
C03S C -0.0253(8) -0.0202(8) 0.6768(7) 0.151(5) Uani 1 1 d . U
H03W H -0.0889 -0.0424 0.6832 0.181 Uiso 1 1 calc R .
H03X H 0.0114 -0.0538 0.7171 0.181 Uiso 1 1 calc R .
O015 O 0.1047(3) 0.0393(3) 0.5987(2) 0.0462(10) Uani 1 1 d . U
C03J C 0.2925(6) 0.0626(4) 0.1470(4) 0.079(2) Uani 1 1 d . U
H03Y H 0.2835 0.1125 0.1630 0.094 Uiso 1 1 calc R .
H H 0.3391 0.0756 0.1041 0.094 Uiso 1 1 calc R .
C03M C 0.2911(6) -0.0846(4) 0.1918(4) 0.075(2) Uani 1 1 d . U
H03Z H 0.2696 -0.1266 0.2381 0.090 Uiso 1 1 calc R .
HA H 0.3427 -0.1153 0.1682 0.090 Uiso 1 1 calc R .
C03R C 0.2086(7) -0.0492(5) 0.1502(6) 0.115(4) Uani 1 1 d . U
H03 H 0.1476 -0.0720 0.1771 0.138 Uiso 1 1 calc R .
HB H 0.2207 -0.0628 0.1070 0.138 Uiso 1 1 calc R .
C03T C 0.2047(7) 0.0476(5) 0.1341(7) 0.136(4) Uani 1 1 d . U
H0AA H 0.1941 0.0803 0.0848 0.163 Uiso 1 1 calc R .
HC H 0.1507 0.0666 0.1640 0.163 Uiso 1 1 calc R .
O01Y O 0.3278(4) -0.0143(3) 0.1995(3) 0.0777(15) Uani 1 1 d . U
H00R H 0.541(3) 0.610(3) -0.086(2) 0.015(12) Uiso 1 1 d . .
H013 H 0.274(3) -0.003(3) 0.678(2) -0.004(12) Uiso 1 1 d . .
H012 H 0.286(4) -0.097(3) 0.602(3) 0.022(15) Uiso 1 1 d . .
H00W H 0.447(4) 0.647(4) -0.006(3) 0.046(18) Uiso 1 1 d . .

loop_
_atom_site_aniso_label
_atom_site_aniso_U_11
_atom_site_aniso_U_22
_atom_site_aniso_U_33
_atom_site_aniso_U_23
_atom_site_aniso_U_13
_atom_site_aniso_U_12
C01A 0.012(2) 0.0151(19) 0.021(2) -0.0115(17) 0.0038(18) 0.0000(17)
C01B 0.009(2) 0.021(2) 0.019(2) -0.0093(18) 0.0013(17) -0.0014(17)
C01E 0.023(3) 0.026(2) 0.017(2) -0.0127(18) 0.0066(18) -0.0104(19)
C01F 0.008(2) 0.0164(19) 0.023(2) -0.0098(17) -0.0001(17) -0.0016(16)
C01I 0.019(2) 0.022(2) 0.017(2) -0.0127(18) 0.0035(18) -0.0044(18)
C01M 0.013(2) 0.019(2) 0.021(2) -0.0090(18) 0.0006(18) -0.0017(18)
C01N 0.014(2) 0.015(2) 0.018(2) -0.0088(17) 0.0014(17) -0.0022(17)
C01V 0.017(2) 0.021(2) 0.018(2) -0.0101(18) 0.0020(18) -0.0016(18)
C02A 0.023(3) 0.027(2) 0.035(3) -0.019(2) -0.002(2) -0.001(2)
C02B 0.019(3) 0.027(2) 0.017(2) -0.0118(18) 0.0036(18) -0.0052(19)
C02D 0.017(2) 0.024(2) 0.016(2) -0.0050(18) 0.0012(18) -0.0026(19)
C02K 0.016(2) 0.025(2) 0.017(2) -0.0106(18) 0.0012(18) -0.0039(19)
C02N 0.027(3) 0.026(2) 0.018(2) -0.0098(19) 0.000(2) -0.004(2)
C02P 0.025(3) 0.030(3) 0.031(3) -0.020(2) 0.009(2) -0.005(2)
C02Q 0.030(3) 0.037(3) 0.025(2) -0.016(2) 0.006(2) -0.017(2)
C02R 0.021(3) 0.025(2) 0.029(3) -0.013(2) 0.000(2) -0.0021(19)
C02U 0.029(3) 0.025(2) 0.027(2) -0.019(2) 0.003(2) -0.007(2)
C02W 0.019(2) 0.021(2) 0.016(2) -0.0105(18) 0.0011(18) -0.0051(17)
C02X 0.036(3) 0.020(2) 0.022(2) -0.004(2) 0.003(2) -0.001(2)
C02Z 0.023(3) 0.025(2) 0.018(2) -0.0124(19) -0.0017(19) 0.0016(19)
C03B 0.028(3) 0.047(3) 0.021(2) -0.006(2) -0.001(2) -0.008(2)
C03C 0.026(3) 0.037(3) 0.040(3) -0.026(2) 0.005(2) -0.014(2)
C03D 0.047(3) 0.023(2) 0.026(3) -0.015(2) 0.003(2) -0.014(2)
C03L 0.063(5) 0.108(6) 0.020(3) -0.020(3) 0.013(3) -0.003(4)
C017 0.022(3) 0.023(2) 0.015(2) -0.0115(18) 0.0035(19) 0.0001(19)
C018 0.010(2) 0.018(2) 0.022(2) -0.0073(18) 0.0039(18) -0.0020(17)
C019 0.022(3) 0.018(2) 0.022(2) -0.0145(18) 0.0013(19) -0.0012(18)
C021 0.018(2) 0.019(2) 0.022(2) -0.0103(18) -0.0003(18) -0.0067(18)
C022 0.026(3) 0.027(2) 0.022(2) -0.010(2) 0.003(2) -0.005(2)
C025 0.016(2) 0.022(2) 0.017(2) -0.0069(18) -0.0021(18) -0.0037(18)
C026 0.020(3) 0.022(2) 0.022(2) -0.0129(18) 0.0016(19) -0.0044(19)
C028 0.017(2) 0.020(2) 0.018(2) -0.0115(18) 0.0022(18) -0.0001(18)
C029 0.016(2) 0.023(2) 0.012(2) -0.0062(17) 0.0006(17) -0.0039(18)
C030 0.022(3) 0.041(3) 0.023(2) -0.013(2) 0.003(2) -0.002(2)
C031 0.021(3) 0.035(3) 0.023(2) -0.018(2) 0.0050(19) -0.012(2)
C032 0.024(3) 0.038(3) 0.041(3) -0.024(2) 0.000(2) -0.014(2)
C033 0.037(3) 0.024(2) 0.031(3) -0.019(2) 0.014(2) -0.011(2)
C035 0.026(3) 0.030(2) 0.020(2) -0.016(2) 0.003(2) -0.008(2)
C036 0.040(3) 0.019(2) 0.019(2) -0.0127(19) 0.000(2) 0.004(2)
N00S 0.019(2) 0.0192(18) 0.0159(18) -0.0093(15) 0.0027(15) -0.0047(15)
N00Y 0.015(2) 0.023(2) 0.021(2) -0.0136(16) 0.0058(17) -0.0057(17)
N012 0.027(2) 0.0190(19) 0.016(2) -0.0105(16) 0.0032(18) -0.0073(16)
N013 0.029(3) 0.023(2) 0.016(2) -0.0143(18) 0.0083(17) -0.0084(18)
O00V 0.031(2) 0.040(2) 0.032(2) -0.0203(16) 0.0136(16) -0.0175(17)
O01C 0.042(2) 0.086(3) 0.0218(19) -0.017(2) 0.0089(17) -0.001(2)
F00E 0.0221(16) 0.0352(15) 0.0476(18) -0.0234(14) -0.0105(13) 0.0050(12)
F00G 0.0182(16) 0.0366(16) 0.068(2) -0.0246(15) -0.0107(15) 0.0013(13)
F00I 0.059(2) 0.0214(14) 0.0401(17) -0.0166(13) -0.0087(15) 0.0109(14)
F00J 0.0294(17) 0.0377(16) 0.0486(19) -0.0129(14) -0.0149(14) -0.0019(13)
F00K 0.064(2) 0.0268(15) 0.057(2) -0.0209(15) 0.0186(17) -0.0236(15)
F00L 0.070(2) 0.0279(15) 0.0476(19) -0.0221(14) 0.0086(17) -0.0238(15)
F00M 0.0324(19) 0.0377(17) 0.081(2) -0.0247(17) -0.0245(17) 0.0045(14)
F00O 0.057(2) 0.0244(15) 0.062(2) -0.0035(15) -0.0079(18) 0.0060(15)
F00Q 0.0325(19) 0.057(2) 0.076(2) -0.0354(18) 0.0008(17) -0.0237(16)
F00U 0.036(2) 0.056(2) 0.087(3) -0.0424(19) -0.0066(18) -0.0180(16)
Br01 0.0248(3) 0.0286(2) 0.0230(2) -0.0113(2) 0.00478(19) -0.0138(2)
Br03 0.0233(3) 0.0344(3) 0.0205(2) -0.0143(2) 0.00607(19) -0.0062(2)
Br07 0.0427(3) 0.0280(2) 0.0206(2) -0.0110(2) -0.0011(2) -0.0029(2)
Br08 0.0707(4) 0.0295(3) 0.0258(3) -0.0181(2) 0.0029(3) -0.0195(3)
C01D 0.014(2) 0.024(2) 0.017(2) -0.0033(18) 0.0025(18) -0.0028(18)
C01G 0.015(2) 0.023(2) 0.016(2) -0.0100(18) 0.0008(17) 0.0019(18)
C01H 0.014(2) 0.015(2) 0.018(2) -0.0054(17) -0.0004(17) -0.0012(17)
C01J 0.017(2) 0.018(2) 0.014(2) -0.0068(17) -0.0005(17) -0.0011(18)
C01K 0.008(2) 0.022(2) 0.021(2) -0.0086(18) 0.0002(17) -0.0029(17)
C01L 0.019(2) 0.026(2) 0.013(2) -0.0098(18) 0.0018(17) -0.0053(19)
C01O 0.010(2) 0.018(2) 0.018(2) -0.0093(17) 0.0043(16) -0.0018(17)
C01P 0.013(2) 0.015(2) 0.015(2) -0.0033(16) 0.0000(17) -0.0029(17)
C01Q 0.018(3) 0.031(2) 0.020(2) -0.0161(19) 0.0038(19) -0.0024(19)
C01R 0.019(2) 0.022(2) 0.015(2) -0.0077(18) 0.0014(18) -0.0002(18)
C01S 0.013(2) 0.024(2) 0.017(2) -0.0038(18) 0.0035(18) -0.0038(18)
C01T 0.013(2) 0.035(2) 0.013(2) -0.0060(19) 0.0052(17) -0.008(2)
C01U 0.013(2) 0.021(2) 0.020(2) -0.0074(18) 0.0054(18) -0.0020(18)
C01W 0.016(2) 0.016(2) 0.016(2) -0.0060(17) 0.0044(17) -0.0047(17)
C01X 0.016(2) 0.019(2) 0.020(2) -0.0094(18) 0.0007(17) -0.0018(18)
C01Z 0.020(2) 0.018(2) 0.019(2) -0.0092(18) 0.0010(18) -0.0037(18)
C02C 0.014(2) 0.020(2) 0.020(2) -0.0065(18) 0.0020(18) -0.0026(18)
C02E 0.010(2) 0.019(2) 0.022(2) -0.0075(18) -0.0015(17) -0.0033(17)
C02F 0.018(2) 0.021(2) 0.019(2) -0.0052(18) -0.0025(18) -0.0057(18)
C02G 0.013(2) 0.020(2) 0.020(2) -0.0088(18) -0.0018(18) -0.0014(17)
C02H 0.016(2) 0.023(2) 0.021(2) -0.0080(18) 0.0034(18) -0.0083(18)
C02I 0.013(2) 0.023(2) 0.023(2) -0.0031(18) -0.0002(18) -0.0077(18)
C02J 0.010(2) 0.021(2) 0.016(2) -0.0074(17) 0.0011(17) -0.0010(17)
C02M 0.009(2) 0.019(2) 0.020(2) -0.0074(18) 0.0017(17) -0.0014(17)
C02O 0.010(2) 0.020(2) 0.020(2) -0.0084(18) -0.0003(17) -0.0007(17)
C02S 0.013(2) 0.026(2) 0.017(2) -0.0103(18) 0.0018(17) -0.0046(18)
C02T 0.018(3) 0.029(2) 0.025(2) -0.012(2) 0.001(2) -0.009(2)
C02V 0.019(2) 0.018(2) 0.023(2) -0.0131(18) 0.0018(19) -0.0045(18)
C02Y 0.034(3) 0.024(2) 0.017(2) -0.0111(19) 0.0017(19) -0.011(2)
C03E 0.028(3) 0.060(4) 0.033(3) -0.025(3) 0.007(2) 0.010(3)
C014 0.009(2) 0.019(2) 0.020(2) -0.0113(18) 0.0014(17) 0.0001(17)
C020 0.015(2) 0.018(2) 0.015(2) -0.0060(17) 0.0018(17) -0.0013(17)
C023 0.009(2) 0.024(2) 0.020(2) -0.0088(18) -0.0016(17) -0.0032(18)
C024 0.012(2) 0.023(2) 0.018(2) -0.0105(18) 0.0023(17) 0.0014(17)
C027 0.019(2) 0.023(2) 0.018(2) -0.0133(18) -0.0029(18) -0.0019(18)
C034 0.015(2) 0.020(2) 0.022(2) -0.0108(18) -0.0031(18) -0.0035(18)
C037 0.033(3) 0.095(5) 0.047(4) -0.040(4) 0.002(3) -0.035(3)
C038 0.030(3) 0.046(3) 0.020(2) -0.012(2) 0.000(2) 0.006(2)
C039 0.027(3) 0.050(3) 0.020(2) -0.018(2) 0.010(2) -0.012(2)
N00R 0.0112(19) 0.0231(19) 0.0137(19) -0.0091(16) 0.0004(15) -0.0037(15)
N00W 0.014(2) 0.028(2) 0.0166(19) -0.0096(17) 0.0067(16) -0.0082(17)
N00Z 0.011(2) 0.025(2) 0.0191(19) -0.0130(16) 0.0021(15) -0.0045(16)
N010 0.014(2) 0.0254(19) 0.0173(19) -0.0107(16) 0.0009(15) -0.0022(15)
O00T 0.023(2) 0.059(2) 0.034(2) -0.0276(18) 0.0040(15) -0.0201(17)
O011 0.021(2) 0.069(3) 0.036(2) -0.0266(19) 0.0067(16) -0.0198(18)
F00A 0.0351(17) 0.0208(13) 0.0255(14) -0.0118(11) 0.0041(12) -0.0075(12)
F00B 0.0363(17) 0.0288(14) 0.0260(15) -0.0034(12) 0.0068(13) -0.0181(13)
F00C 0.0363(18) 0.0500(18) 0.0184(14) -0.0113(13) 0.0125(12) -0.0168(14)
F00D 0.073(2) 0.0286(15) 0.0208(15) -0.0059(12) -0.0070(15) -0.0076(15)
F00F 0.0445(19) 0.0330(15) 0.0283(16) -0.0133(13) -0.0043(14) 0.0168(14)
F00H 0.048(2) 0.0422(17) 0.0289(16) -0.0254(14) 0.0136(14) -0.0132(15)
F00N 0.045(2) 0.076(2) 0.0225(15) -0.0257(16) 0.0163(14) -0.0130(17)
F00P 0.057(2) 0.072(2) 0.0345(18) -0.0179(17) -0.0101(16) 0.0397(19)
F009 0.0332(16) 0.0235(13) 0.0271(14) -0.0137(11) 0.0095(12) -0.0133(12)
F016 0.063(3) 0.114(3) 0.050(2) -0.038(2) 0.0036(19) 0.048(2)
Br02 0.0327(3) 0.0326(3) 0.0225(2) -0.0182(2) 0.0042(2) -0.0100(2)
Br04 0.0130(2) 0.0363(3) 0.0284(3) -0.0153(2) -0.00285(19) -0.0034(2)
Br05 0.0227(3) 0.0322(3) 0.0315(3) -0.0198(2) 0.0015(2) -0.0100(2)
Br06 0.0105(2) 0.0449(3) 0.0236(2) -0.0134(2) 0.00373(19) 0.0002(2)
C03A 0.017(3) 0.033(3) 0.036(3) -0.008(2) -0.004(2) 0.000(2)
C03F 0.046(4) 0.057(4) 0.034(3) -0.008(3) 0.001(3) -0.001(3)
C03G 0.048(4) 0.042(3) 0.035(3) -0.017(2) -0.006(3) -0.003(3)
C03H 0.053(4) 0.034(3) 0.057(4) -0.016(3) -0.014(3) 0.004(3)
C03I 0.064(5) 0.049(3) 0.060(4) -0.030(3) -0.010(3) 0.009(3)
N02L 0.033(3) 0.037(2) 0.040(2) -0.012(2) -0.005(2) -0.002(2)
O00X 0.024(2) 0.0348(19) 0.038(2) -0.0200(16) -0.0025(16) 0.0048(15)
C03K 0.046(5) 0.113(6) 0.157(8) -0.096(6) 0.033(5) -0.014(4)
C03N 0.035(4) 0.097(6) 0.224(10) -0.104(7) -0.039(5) 0.009(4)
C03O 0.117(9) 0.103(7) 0.328(16) -0.106(9) 0.137(9) -0.043(7)
C03S 0.097(8) 0.131(7) 0.220(12) -0.065(9) 0.041(8) -0.052(7)
O015 0.028(2) 0.053(2) 0.062(3) -0.028(2) 0.0080(19) -0.0118(18)
C03J 0.099(6) 0.044(4) 0.092(6) -0.012(4) -0.047(5) 0.001(4)
C03M 0.082(6) 0.046(4) 0.103(6) -0.027(4) -0.031(5) -0.004(4)
C03R 0.118(8) 0.058(4) 0.177(10) -0.024(6) -0.080(7) -0.012(5)
C03T 0.110(7) 0.050(4) 0.231(12) -0.002(6) -0.093(8) -0.011(5)
O01Y 0.100(4) 0.051(3) 0.083(4) -0.011(2) -0.039(3) -0.011(3)

loop_
_atom_type_symbol
_atom_type_description
_atom_type_scat_dispersion_real
_atom_type_scat_dispersion_imag
_atom_type_scat_source
C C 0.0033 0.0016 'International Tables Vol C Tables 4.2.6.8 and 6.1.1.4'
H H 0.0000 0.0000 'International Tables Vol C Tables 4.2.6.8 and 6.1.1.4'
N N 0.0061 0.0033 'International Tables Vol C Tables 4.2.6.8 and 6.1.1.4'
O O 0.0106 0.0060 'International Tables Vol C Tables 4.2.6.8 and 6.1.1.4'
F F 0.0171 0.0103 'International Tables Vol C Tables 4.2.6.8 and 6.1.1.4'
Br Br -0.2901 2.4595 'International Tables Vol C Tables 4.2.6.8 and 6.1.1.4'

loop_
_geom_angle_atom_site_label_1
_geom_angle_atom_site_label_2
_geom_angle_atom_site_label_3
_geom_angle
C01F C01A C019 136.4(4)
N012 C01A C01F 118.4(4)
N012 C01A C019 105.2(4)
C02K C01B C02D 123.6(4)
N00S C01B C02D 110.2(4)
N00S C01B C02K 126.1(4)
C022 C01E C02K 119.3(4)
C022 C01E C030 118.3(4)
C030 C01E C02K 122.4(4)
C01A C01F C02W 120.4(4)
C01M C01F C01A 123.4(4)
C01M C01F C02W 116.1(4)
C02A C01I C02N 116.6(4)
C02A C01I C021 123.0(4)
C02N C01I C021 120.4(4)
C01F C01M C018 124.7(4)
N00S C01M C01F 125.9(4)
N00S C01M C018 109.2(4)
C025 C01N C021 134.2(4)
N00Y C01N C021 120.1(4)
N00Y C01N C025 105.4(4)
C017 C01V C028 139.2(4)
N012 C01V C017 105.5(4)
N012 C01V C028 115.2(4)
C01I C02A C03C 122.3(5)
F00M C02A C01I 119.9(4)
F00M C02A C03C 117.8(4)
C02K C02B C035 130.3(4)
N013 C02B C02K 124.3(4)
N013 C02B C035 105.4(4)
C018 C02D C01B 107.2(4)
C01B C02K C01E 117.3(4)
C02B C02K C01B 125.3(4)
C02B C02K C01E 117.1(4)
C02X C02N C01I 122.1(4)
F00J C02N C01I 119.7(4)
F00J C02N C02X 118.3(4)
C022 C02P C031 120.6(5)
O00V C02Q C031 124.2(5)
O00V C02Q O01C 123.0(5)
O01C C02Q C031 112.8(5)
C02W C02R C032 122.2(4)
F00G C02R C02W 119.3(4)
F00G C02R C032 118.5(4)
C035 C02U C026 109.3(4)
C02R C02W C01F 122.2(4)
C02R C02W C02Z 116.7(4)
C02Z C02W C01F 120.9(4)
C033 C02X C02N 119.6(4)
F00O C02X C02N 120.5(5)
F00O C02X C033 119.8(4)
C036 C02Z C02W 122.0(4)
F00E C02Z C02W 119.6(4)
F00E C02Z C036 118.4(4)
C031 C03B C030 119.8(5)
C033 C03C C02A 119.0(5)
F00U C03C C02A 119.9(5)
F00U C03C C033 121.1(4)
C032 C03D C036 120.7(4)
F00L C03D C032 120.4(5)
F00L C03D C036 118.9(5)
C01V C017 Br07 126.9(3)
C019 C017 C01V 108.0(4)
C019 C017 Br07 124.8(3)
C02D C018 C01M 107.3(4)
C01A C019 Br08 126.6(3)
C017 C019 C01A 108.4(4)
C017 C019 Br08 125.1(3)
C01N C021 C01I 118.6(4)
C026 C021 C01I 117.4(4)
C026 C021 C01N 123.9(4)
C02P C022 C01E 121.2(4)
C01N C025 C029 108.5(4)
C01N C025 Br01 127.9(3)
C029 C025 Br01 123.6(3)
C021 C026 C02U 128.2(4)
N013 C026 C02U 104.6(4)
N013 C026 C021 127.2(4)
C029 C028 C01V 137.8(4)
N00Y C028 C01V 114.8(4)
N00Y C028 C029 106.3(4)
C025 C029 Br03 125.1(3)
C028 C029 C025 108.0(4)
C028 C029 Br03 126.5(3)
C03B C030 C01E 120.3(5)
C02P C031 C02Q 116.7(4)
C02P C031 C03B 119.8(4)
C03B C031 C02Q 123.6(4)
C03D C032 C02R 119.2(4)
F00Q C032 C02R 119.6(5)
F00Q C032 C03D 121.2(4)
C02X C033 C03C 120.3(4)
F00K C033 C02X 120.0(5)
F00K C033 C03C 119.6(5)
C02U C035 C02B 108.6(4)
C03D C036 C02Z 119.2(4)
F00I C036 C02Z 120.3(4)
F00I C036 C03D 120.5(4)
C01B N00S C01M 106.1(3)
C01N N00Y C028 111.8(4)
C01A N012 C01V 113.0(4)
C02B N013 C026 112.0(4)
C02Q O01C C03L 113.9(5)
C02C C01D C01R 109.0(4)
C024 C01G C027 133.2(4)
N010 C01G C024 118.8(4)
N010 C01G C027 107.9(4)
C01K C01H C01P 117.2(4)
C014 C01H C01K 124.8(4)
C014 C01H C01P 118.0(4)
C01S C01J C01P 121.0(4)
C01H C01K C02C 128.9(4)
N00W C01K C01H 125.2(4)
N00W C01K C02C 105.8(4)
C023 C01L C01O 109.2(4)
C020 C01O C01L 128.6(4)
N00R C01O C01L 105.1(4)
N00R C01O C020 126.2(4)
C01J C01P C01H 120.1(4)
C01J C01P C01U 117.6(4)
C01U C01P C01H 122.3(4)
C01T C01Q C02H 119.8(4)
F00H C01Q C01T 120.9(4)
F00H C01Q C02H 119.3(4)
C024 C01R C01D 129.0(4)
N00W C01R C01D 105.8(4)
N00W C01R C024 125.2(4)
C01J C01S C02F 121.1(4)
C01Q C01T C02I 119.6(4)
F00C C01T C01Q 120.7(4)
F00C C01T C02I 119.7(4)
C01Z C01U C01P 121.1(4)
C02M C01W C020 135.9(4)
N00Z C01W C02M 104.5(4)
N00Z C01W C020 119.6(4)
C02E C01X C02O 140.5(4)
N00Z C01X C02E 105.4(4)
N00Z C01X C02O 113.3(4)
C02F C01Z C01U 120.3(4)
C01D C02C C01K 108.3(4)
C01X C02E Br04 126.6(3)
C02M C02E C01X 108.1(4)
C02M C02E Br04 125.2(3)
C01S C02F C02T 116.6(4)
C01Z C02F C01S 118.9(4)
C01Z C02F C02T 124.5(4)
C02I C02G C02J 123.1(4)
F00A C02G C02I 117.4(4)
F00A C02G C02J 119.5(4)
C01Q C02H C02J 122.5(4)
F009 C02H C01Q 117.0(4)
F009 C02H C02J 120.4(4)
C02G C02I C01T 119.5(4)
F00B C02I C01T 119.5(4)
F00B C02I C02G 121.0(4)
C02G C02J C02H 115.4(4)
C02G C02J C020 122.6(4)
C02H C02J C020 121.9(4)
C01W C02M Br06 126.8(3)
C02E C02M C01W 109.3(4)
C02E C02M Br06 123.9(3)
C034 C02O C01X 136.0(4)
N010 C02O C01X 114.1(4)
N010 C02O C034 109.8(4)
C02V C02S C024 122.4(4)
C038 C02S C02V 115.9(4)
C038 C02S C024 121.7(4)
O00T C02T C02F 112.8(4)
O011 C02T C02F 124.2(4)
O011 C02T O00T 123.0(4)
C02Y C02V C02S 122.6(4)
F00F C02V C02S 119.0(4)
F00F C02V C02Y 118.4(4)
C039 C02Y C02V 119.4(4)
F00D C02Y C02V 120.7(4)
F00D C02Y C039 119.9(4)
C038 C03E C039 119.4(5)
F016 C03E C038 120.2(5)
F016 C03E C039 120.4(5)
C01H C014 C023 128.0(4)
N00R C014 C01H 126.1(4)
N00R C014 C023 105.8(4)
C01O C020 C01W 122.5(4)
C01O C020 C02J 118.4(4)
C01W C020 C02J 119.1(4)
C01L C023 C014 108.7(4)
C01G C024 C01R 123.4(4)
C01G C024 C02S 120.5(4)
C01R C024 C02S 116.1(4)
C01G C027 Br02 127.9(3)
C034 C027 C01G 107.3(4)
C034 C027 Br02 124.8(3)
C02O C034 Br05 128.4(3)
C027 C034 C02O 106.2(4)
C027 C034 Br05 125.3(3)
C03E C038 C02S 122.7(5)
F00P C038 C02S 119.1(4)
F00P C038 C03E 118.2(5)
C02Y C039 C03E 120.0(4)
F00N C039 C02Y 120.5(5)
F00N C039 C03E 119.5(5)
C014 N00R C01O 111.2(4)
C01R N00W C01K 111.1(4)
C01X N00Z C01W 112.7(4)
C02O N010 C01G 108.7(4)
C02T O00T C037 113.2(4)
N02L C03A C03G 108.5(5)
O00X C03A C03G 127.3(5)
O00X C03A N02L 124.2(5)
C03A C03G C03I 103.7(4)
N02L C03H C03I 102.3(5)
C03G C03I C03H 104.0(5)
C03A N02L C03F 122.2(5)
C03A N02L C03H 113.9(5)
C03H N02L C03F 123.1(5)
C03O C03K O015 111.2(8)
O015 C03N C03S 96.6(7)
C03K C03O C03S 109.1(9)
C03O C03S C03N 92.2(8)
C03N O015 C03K 104.7(5)
C03T C03J O01Y 106.7(7)
O01Y C03M C03R 108.2(6)
C03M C03R C03T 102.4(7)
C03J C03T C03R 107.3(7)
C03J O01Y C03M 106.7(5)

loop_
_geom_bond_atom_site_label_1
_geom_bond_atom_site_label_2
_geom_bond_distance
C01A C01F 1.413(6)
C01A C019 1.416(6)
C01A N012 1.355(5)
C01B C02D 1.447(6)
C01B C02K 1.423(6)
C01B N00S 1.363(5)
C01E C02K 1.501(6)
C01E C022 1.390(7)
C01E C030 1.399(6)
C01F C01M 1.397(6)
C01F C02W 1.489(6)
C01I C02A 1.362(6)
C01I C02N 1.391(6)
C01I C021 1.496(6)
C01M C018 1.452(6)
C01M N00S 1.384(5)
C01N C021 1.417(6)
C01N C025 1.409(6)
C01N N00Y 1.379(5)
C01V C017 1.411(6)
C01V C028 1.424(6)
C01V N012 1.362(6)
C02A C03C 1.395(6)
C02A F00M 1.346(5)
C02B C02K 1.393(6)
C02B C035 1.423(6)
C02B N013 1.376(6)
C02D C018 1.336(6)
C02N C02X 1.377(6)
C02N F00J 1.331(5)
C02P C022 1.373(6)
C02P C031 1.376(7)
C02Q C031 1.495(6)
C02Q O00V 1.193(6)
C02Q O01C 1.343(6)
C02R C02W 1.380(6)
C02R C032 1.391(6)
C02R F00G 1.349(5)
C02U C026 1.431(6)
C02U C035 1.357(6)
C02W C02Z 1.390(6)
C02X C033 1.360(7)
C02X F00O 1.343(5)
C02Z C036 1.385(6)
C02Z F00E 1.340(5)
C03B C030 1.397(7)
C03B C031 1.385(7)
C03C C033 1.369(7)
C03C F00U 1.333(6)
C03D C032 1.366(7)
C03D C036 1.374(7)
C03D F00L 1.338(5)
C03L O01C 1.470(6)
C017 C019 1.383(6)
C017 Br07 1.874(4)
C019 Br08 1.863(4)
C021 C026 1.393(6)
C025 C029 1.409(6)
C025 Br01 1.865(4)
C026 N013 1.380(6)
C028 C029 1.396(6)
C028 N00Y 1.383(6)
C029 Br03 1.861(4)
C032 F00Q 1.330(6)
C033 F00K 1.348(5)
C036 F00I 1.343(5)
C01D C01R 1.417(6)
C01D C02C 1.367(6)
C01G C024 1.400(6)
C01G C027 1.441(6)
C01G N010 1.366(5)
C01H C01K 1.418(6)
C01H C01P 1.486(6)
C01H C014 1.410(6)
C01J C01P 1.394(6)
C01J C01S 1.376(6)
C01K C02C 1.423(6)
C01K N00W 1.381(6)
C01L C01O 1.427(6)
C01L C023 1.357(6)
C01O C020 1.395(6)
C01O N00R 1.391(5)
C01P C01U 1.405(6)
C01Q C01T 1.372(6)
C01Q C02H 1.381(6)
C01Q F00H 1.349(5)
C01R C024 1.405(6)
C01R N00W 1.378(5)
C01S C02F 1.386(6)
C01T C02I 1.376(6)
C01T F00C 1.344(5)
C01U C01Z 1.385(6)
C01W C02M 1.403(6)
C01W C020 1.422(6)
C01W N00Z 1.378(5)
C01X C02E 1.403(6)
C01X C02O 1.439(6)
C01X N00Z 1.368(6)
C01Z C02F 1.385(6)
C02E C02M 1.388(6)
C02E Br04 1.873(4)
C02F C02T 1.494(6)
C02G C02I 1.376(6)
C02G C02J 1.387(6)
C02G F00A 1.345(5)
C02H C02J 1.394(6)
C02H F009 1.344(5)
C02I F00B 1.338(5)
C02J C020 1.481(6)
C02M Br06 1.874(4)
C02O C034 1.435(6)
C02O N010 1.335(5)
C02S C02V 1.385(6)
C02S C024 1.489(6)
C02S C038 1.381(7)
C02T O00T 1.343(6)
C02T O011 1.196(5)
C02V C02Y 1.375(6)
C02V F00F 1.331(5)
C02Y C039 1.361(7)
C02Y F00D 1.341(5)
C03E C038 1.366(7)
C03E C039 1.381(7)
C03E F016 1.352(6)
C014 C023 1.428(6)
C014 N00R 1.378(5)
C027 C034 1.366(6)
C027 Br02 1.883(4)
C034 Br05 1.865(4)
C037 O00T 1.452(6)
C038 F00P 1.367(5)
C039 F00N 1.340(5)
C03A C03G 1.503(7)
C03A N02L 1.342(6)
C03A O00X 1.223(6)
C03F N02L 1.449(7)
C03G C03I 1.521(8)
C03H C03I 1.535(8)
C03H N02L 1.443(7)
C03K C03O 1.280(11)
C03K O015 1.457(8)
C03N C03S 1.739(15)
C03N O015 1.342(8)
C03O C03S 1.492(14)
C03J C03T 1.380(10)
C03J O01Y 1.418(8)
C03M C03R 1.471(10)
C03M O01Y 1.421(8)
C03R C03T 1.514(11)

loop_
_platon_squeeze_void_nr
_platon_squeeze_void_average_x
_platon_squeeze_void_average_y
_platon_squeeze_void_average_z
_platon_squeeze_void_volume
_platon_squeeze_void_count_electrons
_platon_squeeze_void_content
1 0.000 0.500 0.500 153 43 ' '
